data_2203948
loop_
_publ_author_name
'Khan, Muhammad S.'
'Al-Naamani, Ruqaya S.'
'Ahrens, Birte'
'Raithby, Paul R.'

_publ_section_title
;
 2,5-Bis(trimethylsilylethynyl)thieno[3,2-<i>b</i>]thiophene
;
_journal_issue 7
_journal_name_full 'Acta Crystallographica Section E'
_journal_page_first o1202
_journal_page_last o1203
_journal_paper_doi 10.1107/S160053680401414X
_journal_volume 60
_journal_year 2004
_chemical_formula_iupac 'C16 H20 S2 Si2'
_chemical_formula_moiety 'C16 H20 S2 Si2'
_chemical_formula_sum 'C16 H20 S2 Si2'
_chemical_formula_weight 332.62
_space_group_IT_number 14
_symmetry_cell_setting monoclinic
_symmetry_space_group_name_Hall '-P 2ybc'
_symmetry_space_group_name_H-M 'P 1 21/c 1'
_audit_creation_method 'WinGX routine CIF_UPDATE'
_cell_angle_alpha 90
_cell_angle_beta 108.220(9)
_cell_angle_gamma 90
_cell_formula_units_Z 2
_cell_length_a 15.173(3)
_cell_length_b 5.7317(12)
_cell_length_c 10.9836(18)
_cell_measurement_reflns_used 3713
_cell_measurement_temperature 170(2)
_cell_measurement_theta_max 25.028
_cell_measurement_theta_min 2.91
_cell_volume 907.3(3)
_computing_cell_refinement 'HKL SCALEPACK (Otwinowski & Minor, 1997)'
_computing_data_collection 'COLLECT (Nonius, 1998)'
_computing_data_reduction 'HKL DENZO and SCALEPACK (Otwinowski & Minor, 1997)'
_computing_molecular_graphics 'ORTEP-3 for Windows (Farrugia, 1997)'
_computing_publication_material 'WinGX publication routines (Farrugia, 1999)'
_computing_structure_refinement 'SHELXL97 (Sheldrick, 1997)'
_computing_structure_solution 'SHELXS97 (Sheldrick, 1997)'
_diffrn_measured_fraction_theta_full 0.994
_diffrn_measured_fraction_theta_max 0.994
_diffrn_measurement_device_type 'Nonius KappaCCD'
_diffrn_measurement_method '88 2\% \f and 32 2\% \w'
_diffrn_radiation_type MoK\a
_diffrn_radiation_wavelength 0.71073
_diffrn_reflns_av_R_equivalents 0.0215
_diffrn_reflns_limit_h_max 18
_diffrn_reflns_limit_h_min -17
_diffrn_reflns_limit_k_max 6
_diffrn_reflns_limit_k_min -6
_diffrn_reflns_limit_l_max 12
_diffrn_reflns_limit_l_min -13
_diffrn_reflns_number 2820
_diffrn_reflns_theta_full 25
_diffrn_reflns_theta_max 25.05
_diffrn_reflns_theta_min 3.83
_diffrn_standards_decay_% 0
_diffrn_standards_number 0
_exptl_absorpt_coefficient_mu 0.415
_exptl_absorpt_correction_type none
_exptl_crystal_colour Colourless
_exptl_crystal_density_diffrn 1.217
_exptl_crystal_density_method 'not measured'
_exptl_crystal_description Plate
_exptl_crystal_F_000 352
_exptl_crystal_size_max 0.23
_exptl_crystal_size_mid 0.07
_exptl_crystal_size_min 0.04
_refine_diff_density_max 0.39
_refine_diff_density_min -0.255
_refine_ls_extinction_method none
_refine_ls_goodness_of_fit_ref 1.051
_refine_ls_hydrogen_treatment constr
_refine_ls_matrix_type full
_refine_ls_number_parameters 94
_refine_ls_number_reflns 1596
_refine_ls_number_restraints 0
_refine_ls_restrained_S_all 1.051
_refine_ls_R_factor_gt 0.0365
_refine_ls_shift/su_max 0
_refine_ls_structure_factor_coef Fsqd
_refine_ls_weighting_details 'calc w = 1/[\s^2^(Fo^2^)+(0.0404P)^2^+0.7998P] where P = (Fo^2^+2Fc^2^)/3'
_refine_ls_weighting_scheme calc
_refine_ls_wR_factor_ref 0.1004
_reflns_number_gt 1336
_reflns_number_total 1596
_reflns_threshold_expression I>2\s(I)
_cod_data_source_file su6114.cif
_cod_data_source_block I
_cod_depositor_comments
;
The following automatic conversions were performed:
'_symmetry_cell_setting' value 'Monoclinic' changed to 'monoclinic'
according to '/home/saulius/struct/CIF-dictionaries/cif_core.dic'
dictionary named 'cif_core.dic' version 2.4.1 from
2010-06-29.

'_exptl_absorpt_correction_type' value 'None' changed to
'none' according to '/home/saulius/struct/CIF-dictionaries/cif_core.dic'
dictionary named 'cif_core.dic' version 2.4.1 from 2010-06-29.

Automatic conversion script
Id: cif_fix_enum 1527 2010-12-29 10:47:43Z saulius 

The following automatic conversions were performed:

'_symmetry_cell_setting' value 'Monoclinic' changed to 'monoclinic'
according to /home/saulius/struct/CIF-dictionaries/cif_core.dic
dictionary named 'cif_core.dic' version 2.4.1 from
2010-06-29.

'_exptl_absorpt_correction_type' value 'None' changed to
'none' according to
/home/saulius/struct/CIF-dictionaries/cif_core.dic dictionary named
'cif_core.dic' version 2.4.1 from 2010-06-29.

Automatic conversion script
Id: cif_fix_values 1715 2011-07-08 13:25:40Z adriana 
;
_cod_original_sg_symbol_H-M 'P 21/c'
_cod_database_code 2203948
_cod_database_fobs_code 2203948

loop_
_symmetry_equiv_pos_as_xyz
'x, y, z'
'-x, y+1/2, -z+1/2'
'-x, -y, -z'
'x, -y-1/2, z-1/2'

loop_
_atom_site_label
_atom_site_fract_x
_atom_site_fract_y
_atom_site_fract_z
_atom_site_U_iso_or_equiv
_atom_site_adp_type
_atom_site_calc_flag
_atom_site_refinement_flags
_atom_site_occupancy
_atom_site_type_symbol
S1 0.55976(4) -0.07228(11) 0.35782(6) 0.0324(2) Uani d . 1 S
Si1 0.82072(4) 0.56440(11) 0.30149(6) 0.0245(2) Uani d . 1 Si
C1 0.88762(18) 0.3625(5) 0.2313(3) 0.0378(6) Uani d . 1 C
H1A 0.9153 0.2391 0.2932 0.057 Uiso calc R 1 H
H1B 0.9368 0.4493 0.2108 0.057 Uiso calc R 1 H
H1C 0.846 0.2927 0.1529 0.057 Uiso calc R 1 H
C2 0.75124(18) 0.7738(5) 0.1809(2) 0.0370(6) Uani d . 1 C
H2A 0.7053 0.6884 0.1127 0.055 Uiso calc R 1 H
H2B 0.7923 0.8614 0.1441 0.055 Uiso calc R 1 H
H2C 0.7194 0.8822 0.222 0.055 Uiso calc R 1 H
C3 0.89848(18) 0.7245(5) 0.4417(2) 0.0403(7) Uani d . 1 C
H3A 0.863 0.8458 0.4686 0.06 Uiso calc R 1 H
H3B 0.9492 0.7967 0.4177 0.06 Uiso calc R 1 H
H3C 0.9241 0.6152 0.5126 0.06 Uiso calc R 1 H
C4 0.73868(16) 0.3931(4) 0.3582(2) 0.0290(6) Uani d . 1 C
C5 0.68058(15) 0.2953(4) 0.3936(2) 0.0269(5) Uani d . 1 C
C6 0.61124(15) 0.1820(4) 0.4346(2) 0.0259(5) Uani d . 1 C
C7 0.57692(14) 0.2577(4) 0.5332(2) 0.0235(5) Uani d . 1 C
H7 0.5956 0.394 0.584 0.028 Uiso calc R 1 H
C8 0.50819(15) 0.0909(4) 0.5434(2) 0.0250(5) Uani d . 1 C

loop_
_atom_site_aniso_label
_atom_site_aniso_U_11
_atom_site_aniso_U_22
_atom_site_aniso_U_33
_atom_site_aniso_U_12
_atom_site_aniso_U_13
_atom_site_aniso_U_23
S1 0.0330(4) 0.0353(4) 0.0331(4) -0.0076(3) 0.0165(3) -0.0039(3)
Si1 0.0244(4) 0.0256(4) 0.0260(4) -0.0033(3) 0.0113(3) 0.0012(3)
C1 0.0400(15) 0.0373(15) 0.0427(15) 0.0019(12) 0.0226(13) 0.0000(12)
C2 0.0428(15) 0.0325(14) 0.0362(14) 0.0019(12) 0.0132(12) 0.0056(12)
C3 0.0372(15) 0.0473(17) 0.0367(14) -0.0116(13) 0.0119(12) -0.0053(13)
C4 0.0293(13) 0.0317(14) 0.0273(12) -0.0017(11) 0.0105(10) 0.0005(10)
C5 0.0255(12) 0.0291(13) 0.0262(12) -0.0006(11) 0.0083(10) 0.0012(10)
C6 0.0215(12) 0.0268(13) 0.0277(12) -0.0033(10) 0.0055(10) 0.0041(10)
C7 0.0188(11) 0.0307(13) 0.0218(11) -0.0074(10) 0.0076(9) 0.0041(10)
C8 0.0230(12) 0.0271(12) 0.0244(11) -0.0010(10) 0.0069(10) 0.0014(9)

loop_
_atom_type_symbol
_atom_type_description
_atom_type_scat_dispersion_real
_atom_type_scat_dispersion_imag
_atom_type_scat_source
C C 0.0033 0.0016 'International Tables Vol C Tables 4.2.6.8 and 6.1.1.4'
H H 0 0 'International Tables Vol C Tables 4.2.6.8 and 6.1.1.4'
S S 0.1246 0.1234 'International Tables Vol C Tables 4.2.6.8 and 6.1.1.4'
Si Si 0.0817 0.0704 'International Tables Vol C Tables 4.2.6.8 and 6.1.1.4'

loop_
_geom_angle_atom_site_label_1
_geom_angle_atom_site_label_2
_geom_angle_atom_site_label_3
_geom_angle_site_symmetry_1
_geom_angle_site_symmetry_3
_geom_angle
_geom_angle_publ_flag
C8 S1 C6 3_656 . 90.76(11) ?
C4 Si1 C2 . . 107.07(11) ?
C4 Si1 C1 . . 108.86(12) ?
C2 Si1 C1 . . 111.67(12) ?
C4 Si1 C3 . . 107.67(11) ?
C2 Si1 C3 . . 110.11(13) ?
C1 Si1 C3 . . 111.28(13) ?
C5 C4 Si1 . . 175.1(2) ?
C4 C5 C6 . . 179.3(3) ?
C7 C6 C5 . . 126.2(2) ?
C7 C6 S1 . . 114.33(16) ?
C5 C6 S1 . . 119.50(17) ?
C6 C7 C8 . . 107.8(2) ?
C8 C8 C7 3_656 . 115.1(2) ?
C8 C8 S1 3_656 3_656 112.0(2) ?
C7 C8 S1 . 3_656 132.87(18) ?
Si1 C1 H1A . . 109.44 no
Si1 C1 H1B . . 109.46 no
Si1 C1 H1C . . 109.47 no
H1A C1 H1B . . 109.51 no
H1A C1 H1C . . 109.49 no
H1B C1 H1C . . 109.46 no
Si1 C2 H2A . . 109.43 no
Si1 C2 H2B . . 109.49 no
Si1 C2 H2C . . 109.50 no
H2A C2 H2B . . 109.42 no
H2A C2 H2C . . 109.49 no
H2B C2 H2C . . 109.49 no
Si1 C3 H3A . . 109.46 no
Si1 C3 H3B . . 109.48 no
Si1 C3 H3C . . 109.47 no
H3A C3 H3B . . 109.47 no
H3A C3 H3C . . 109.44 no
H3B C3 H3C . . 109.51 no
C6 C7 H7 . . 126.19 no
C8 C7 H7 . . 126.05 no

loop_
_geom_bond_atom_site_label_1
_geom_bond_atom_site_label_2
_geom_bond_site_symmetry_2
_geom_bond_distance
_geom_bond_publ_flag
S1 C8 3_656 1.718(2) ?
S1 C6 . 1.742(2) ?
Si1 C4 . 1.840(2) ?
Si1 C2 . 1.853(3) ?
Si1 C1 . 1.858(3) ?
Si1 C3 . 1.863(3) ?
C4 C5 . 1.207(3) ?
C5 C6 . 1.424(3) ?
C6 C7 . 1.409(3) ?
C7 C8 . 1.444(3) ?
C8 C8 3_656 1.381(4) ?
C8 S1 3_656 1.718(2) ?
C1 H1A . 0.98 no
C1 H1B . 0.98 no
C1 H1C . 0.98 no
C2 H2A . 0.98 no
C2 H2B . 0.98 no
C2 H2C . 0.98 no
C3 H3A . 0.98 no
C3 H3B . 0.98 no
C3 H3C . 0.98 no
C7 H7 . 0.95 no
